data_4038744
loop_
_publ_author_name
'Marinova, Maya'
'Pascal, Simon'
'Gu\'en\'ee, Laure'
'Besnard, C\'eline'
'Shivachev, Boris'
'Kostova, Kalina'
'Villani, Claudio'
'Franzini, Roberta'
'Dimitrov, Vladimir'
'Lacour, J\'er\^ome'

_publ_section_title
;
 Synthesis, Resolution, Configurational Stability, and Properties of
 Cationic Functionalized [5]Helicenes.
;
_journal_issue 18
_journal_name_full 'The Journal of organic chemistry'
_journal_page_first 11908
_journal_page_last 11923
_journal_paper_doi 10.1021/acs.joc.0c01716
_journal_volume 85
_journal_year 2020
_chemical_formula_moiety 'C23 H11 Br O3'
_chemical_formula_sum 'C23 H11 Br O3'
_chemical_formula_weight 415.23
_space_group_crystal_system monoclinic
_space_group_IT_number 14
_space_group_name_Hall '-P 2ybc'
_space_group_name_H-M_alt 'P 1 21/c 1'
_atom_sites_solution_hydrogens geom
_atom_sites_solution_primary dual
_audit_creation_date 2020-03-30
_audit_creation_method
;
Olex2 1.3
(compiled 2020.02.04 svn.rd84adfe8 for OlexSys, GUI svn.r6032)
;
_cell_angle_alpha 90
_cell_angle_beta 106.1860(17)
_cell_angle_gamma 90
_cell_formula_units_Z 4
_cell_length_a 20.2508(3)
_cell_length_b 4.24318(7)
_cell_length_c 19.0965(3)
_cell_measurement_reflns_used 2902
_cell_measurement_temperature 180.15
_cell_measurement_theta_max 73.3420
_cell_measurement_theta_min 4.5150
_cell_volume 1575.88(4)
_computing_cell_refinement 'CrysAlisPro 1.171.38.41 (Rigaku OD, 2015)'
_computing_data_collection 'CrysAlisPro 1.171.38.41 (Rigaku OD, 2015)'
_computing_data_reduction 'CrysAlisPro 1.171.38.41 (Rigaku OD, 2015)'
_computing_molecular_graphics 'Olex2 1.3 (Dolomanov et al., 2009)'
_computing_publication_material 'Olex2 1.3 (Dolomanov et al., 2009)'
_computing_structure_refinement 'SHELXL 2018/3 (Sheldrick, 2015)'
_computing_structure_solution 'SHELXT  (Sheldrick, 2015)'
_diffrn_ambient_temperature 180.15
_diffrn_detector 'CCD plate'
_diffrn_detector_area_resol_mean 10.4679
_diffrn_detector_type Atlas
_diffrn_measured_fraction_theta_full 0.998
_diffrn_measured_fraction_theta_max 0.967
_diffrn_measurement_details
;
List of Runs (angles in degrees, time in seconds):

  # Type    Start    End  Width  t~exp~   \w     \q     \k     \f   Frames
--------------------------------------------------------------------------
  1  \w    -62.00  20.00   1.00    1.00    --  -37.56  38.00-180.00   82
  2  \w   -115.00  -8.00   1.00    1.00    --  -37.56 -38.00   0.00  107
  3  \w    122.00 178.00   1.00    2.00    --  110.40 111.00   0.00   56
  4  \w    136.00 162.00   1.00    2.00    --  110.40 111.00 -30.00   26
  5  \w    107.00 150.00   1.00    2.00    --  110.40 178.00  90.00   43
  6  \w     79.00 173.00   1.00    2.00    --  110.40  45.00-150.00   94
  7  \w     50.00 141.00   1.00    2.00    --  110.40 -45.00-150.00   91
  8  \w     39.00 130.00   1.00    2.00    --  110.40 -30.00  30.00   91
  9  \w   -130.00-104.00   1.00    1.00    --  -37.56-178.00 150.00   26
;
_diffrn_measurement_device 'four-circle diffractometer'
_diffrn_measurement_device_type 'SuperNova, Dual, Cu at zero, Atlas'
_diffrn_measurement_method '\w scans'
_diffrn_orient_matrix_type 'CrysAlisPro convention (1999,Acta A55,543-557)'
_diffrn_orient_matrix_UB_11 -0.0630334000
_diffrn_orient_matrix_UB_12 -0.0583078000
_diffrn_orient_matrix_UB_13 -0.0657349000
_diffrn_orient_matrix_UB_21 0.0455450000
_diffrn_orient_matrix_UB_22 0.0374649000
_diffrn_orient_matrix_UB_23 -0.0520022000
_diffrn_orient_matrix_UB_31 0.0150778000
_diffrn_orient_matrix_UB_32 -0.3564742000
_diffrn_orient_matrix_UB_33 0.0053168000
_diffrn_radiation_monochromator mirror
_diffrn_radiation_probe x-ray
_diffrn_radiation_type CuK\a
_diffrn_radiation_wavelength 1.54184
_diffrn_reflns_av_R_equivalents 0.0152
_diffrn_reflns_av_unetI/netI 0.0222
_diffrn_reflns_Laue_measured_fraction_full 0.998
_diffrn_reflns_Laue_measured_fraction_max 0.967
_diffrn_reflns_limit_h_max 24
_diffrn_reflns_limit_h_min -22
_diffrn_reflns_limit_k_max 3
_diffrn_reflns_limit_k_min -5
_diffrn_reflns_limit_l_max 23
_diffrn_reflns_limit_l_min -23
_diffrn_reflns_number 4791
_diffrn_reflns_point_group_measured_fraction_full 0.998
_diffrn_reflns_point_group_measured_fraction_max 0.967
_diffrn_reflns_theta_full 67.684
_diffrn_reflns_theta_max 73.469
_diffrn_reflns_theta_min 4.547
_diffrn_source 'micro-focus sealed X-ray tube'
_diffrn_source_type 'SuperNova (Cu) X-ray Source'
_exptl_absorpt_coefficient_mu 3.753
_exptl_absorpt_correction_T_max 0.888
_exptl_absorpt_correction_T_min 0.340
_exptl_absorpt_correction_type analytical
_exptl_absorpt_process_details
;
CrysAlisPro 1.171.38.41 (Rigaku Oxford Diffraction, 2015)
Analytical numeric absorption correction using a multifaceted crystal
			model based on expressions derived by R.C. Clark & J.S. Reid.
(Clark, R. C. & Reid, J. S. (1995). Acta Cryst. A51, 887-897)
Empirical absorption correction using spherical harmonics,
 implemented in SCALE3 ABSPACK scaling algorithm.
;
_exptl_crystal_colour red
_exptl_crystal_colour_primary red
_exptl_crystal_density_diffrn 1.750
_exptl_crystal_description plate
_exptl_crystal_F_000 832
_exptl_crystal_size_max 0.625
_exptl_crystal_size_mid 0.171
_exptl_crystal_size_min 0.033
_refine_diff_density_max 0.368
_refine_diff_density_min -0.659
_refine_diff_density_rms 0.067
_refine_ls_extinction_method none
_refine_ls_goodness_of_fit_ref 1.026
_refine_ls_hydrogen_treatment constr
_refine_ls_matrix_type full
_refine_ls_number_parameters 244
_refine_ls_number_reflns 3081
_refine_ls_number_restraints 0
_refine_ls_restrained_S_all 1.026
_refine_ls_R_factor_all 0.0337
_refine_ls_R_factor_gt 0.0300
_refine_ls_shift/su_max 0.000
_refine_ls_shift/su_mean 0.000
_refine_ls_structure_factor_coef Fsqd
_refine_ls_weighting_details 'w=1/[\s^2^(Fo^2^)+(0.0461P)^2^+0.9283P] where P=(Fo^2^+2Fc^2^)/3'
_refine_ls_weighting_scheme calc
_refine_ls_wR_factor_gt 0.0782
_refine_ls_wR_factor_ref 0.0817
_reflns_Friedel_coverage 0.000
_reflns_number_gt 2772
_reflns_number_total 3081
_reflns_threshold_expression 'I > 2\s(I)'
_cod_data_source_file jo0c01716_si_002.cif
_cod_data_source_block 15B
_cod_depositor_comments 'Adding full bibliography for 4038740--4038746.cif.'
_cod_original_cell_volume 1575.88(5)
_cod_database_code 4038744
_shelx_shelxl_version_number 2018/3
_chemical_oxdiff_formula 'C23 H11 Br1 O3'
_shelx_space_group_comment
;
The symmetry employed for this shelxl refinement is uniquely defined
by the following loop, which should always be used as a source of
symmetry information in preference to the above space-group names.
They are only intended as comments.
;
_reflns_odcompleteness_completeness 99.81
_reflns_odcompleteness_iscentric 1
_reflns_odcompleteness_theta 66.97
_olex2_refinement_description
;
1. Fixed Uiso
 At 1.2 times of:
  All C(H) groups
2.a Aromatic/amide H refined with riding coordinates:
 C11(H11), C12(H12), C9(H9), C18(H18), C1(H1), C6(H6), C2(H2), C24(H24),
 C26(H26), C7(H7), C25(H25)
;
_olex2_submission_special_instructions 'No special instructions were received'
_oxdiff_exptl_absorpt_empirical_details
;
Empirical correction (ABSPACK) includes:
- Absorption correction using spherical harmonics
- Frame scaling
;
_oxdiff_exptl_absorpt_empirical_full_max 1.428
_oxdiff_exptl_absorpt_empirical_full_min 0.543

loop_
_space_group_symop_operation_xyz
'x, y, z'
'-x, y+1/2, -z+1/2'
'-x, -y, -z'
'x, -y-1/2, z-1/2'

loop_
_atom_site_label
_atom_site_type_symbol
_atom_site_fract_x
_atom_site_fract_y
_atom_site_fract_z
_atom_site_U_iso_or_equiv
_atom_site_adp_type
_atom_site_occupancy
_atom_site_site_symmetry_order
_atom_site_calc_flag
_atom_site_refinement_flags_posn
_atom_site_refinement_flags_adp
_atom_site_refinement_flags_occupancy
_atom_site_disorder_assembly
_atom_site_disorder_group
Br1 Br 0.05490(2) 0.78457(7) 0.07491(2) 0.03686(10) Uani 1 1 d . . . . .
O19 O 0.40524(8) 0.2074(4) 0.49373(8) 0.0277(3) Uani 1 1 d . . . . .
O4 O 0.21435(8) 0.8083(4) 0.52018(8) 0.0272(3) Uani 1 1 d . . . . .
O23 O 0.31029(7) 0.9541(3) 0.30127(8) 0.0257(3) Uani 1 1 d . . . . .
C11 C 0.16338(10) 0.5619(5) 0.19516(11) 0.0246(4) Uani 1 1 d . . . . .
H11 H 0.175918 0.437222 0.159563 0.030 Uiso 1 1 calc R U . . .
C10 C 0.10482(10) 0.7552(5) 0.17507(12) 0.0252(4) Uani 1 1 d . . . . .
C16 C 0.30608(10) 0.4941(5) 0.50132(10) 0.0221(4) Uani 1 1 d . . . . .
C3 C 0.26615(10) 0.5944(5) 0.54616(11) 0.0236(4) Uani 1 1 d . . . . .
C12 C 0.20232(9) 0.5543(5) 0.26650(11) 0.0222(4) Uani 1 1 d . . . . .
H12 H 0.242429 0.426649 0.279680 0.027 Uiso 1 1 calc R U . . .
C17 C 0.36238(10) 0.2999(5) 0.53353(11) 0.0237(4) Uani 1 1 d . . . . .
C20 C 0.40450(10) 0.3724(5) 0.43120(10) 0.0233(4) Uani 1 1 d . . . . .
C9 C 0.08303(10) 0.9195(5) 0.22573(11) 0.0259(4) Uani 1 1 d . . . . .
H9 H 0.042340 1.042910 0.211280 0.031 Uiso 1 1 calc R U . . .
C22 C 0.35178(10) 0.7447(5) 0.32981(11) 0.0219(4) Uani 1 1 d . . . . .
C5 C 0.19082(10) 0.8480(5) 0.44648(11) 0.0239(4) Uani 1 1 d . . . . .
C21 C 0.34633(9) 0.5672(5) 0.39499(10) 0.0210(4) Uani 1 1 d . . . . .
C18 C 0.37535(11) 0.1937(5) 0.60447(12) 0.0282(4) Uani 1 1 d . . . . .
H18 H 0.412576 0.054569 0.624480 0.034 Uiso 1 1 calc R U . . .
C1 C 0.33288(12) 0.2944(5) 0.64599(12) 0.0285(4) Uani 1 1 d . . . . .
H1 H 0.341130 0.221198 0.694687 0.034 Uiso 1 1 calc R U . . .
C8 C 0.12114(10) 0.9056(5) 0.29975(11) 0.0231(4) Uani 1 1 d . . . . .
C6 C 0.12927(10) 1.0258(5) 0.42544(12) 0.0286(4) Uani 1 1 d . . . . .
H6 H 0.111150 1.120369 0.461228 0.034 Uiso 1 1 calc R U . . .
C2 C 0.27875(11) 0.4994(5) 0.61782(11) 0.0277(4) Uani 1 1 d . . . . .
H2 H 0.250963 0.572858 0.647118 0.033 Uiso 1 1 calc R U . . .
C15 C 0.29249(9) 0.5981(5) 0.42656(10) 0.0202(4) Uani 1 1 d . . . . .
C24 C 0.41032(10) 0.6702(5) 0.30280(12) 0.0266(4) Uani 1 1 d . . . . .
H24 H 0.413490 0.765070 0.258796 0.032 Uiso 1 1 calc R U . . .
C13 C 0.18408(10) 0.7326(5) 0.32091(11) 0.0211(4) Uani 1 1 d . . . . .
C26 C 0.45922(10) 0.3221(5) 0.40488(12) 0.0275(4) Uani 1 1 d . . . . .
H26 H 0.496080 0.190687 0.430340 0.033 Uiso 1 1 calc R U . . .
C14 C 0.22339(10) 0.7299(5) 0.39651(11) 0.0215(4) Uani 1 1 d . . . . .
C7 C 0.09665(10) 1.0592(5) 0.35371(12) 0.0289(4) Uani 1 1 d . . . . .
H7 H 0.056708 1.187498 0.339164 0.035 Uiso 1 1 calc R U . . .
C25 C 0.46037(10) 0.4702(5) 0.33834(12) 0.0291(4) Uani 1 1 d . . . . .
H25 H 0.497432 0.427025 0.318344 0.035 Uiso 1 1 calc R U . . .

loop_
_atom_site_aniso_label
_atom_site_aniso_U_11
_atom_site_aniso_U_22
_atom_site_aniso_U_33
_atom_site_aniso_U_23
_atom_site_aniso_U_13
_atom_site_aniso_U_12
Br1 0.02665(14) 0.05572(18) 0.02341(14) 0.00374(10) -0.00095(10) 0.00330(10)
O19 0.0250(7) 0.0330(8) 0.0230(7) 0.0013(6) 0.0034(6) 0.0089(6)
O4 0.0253(7) 0.0349(8) 0.0225(7) 0.0001(6) 0.0086(6) 0.0078(6)
O23 0.0209(6) 0.0285(7) 0.0275(7) 0.0017(6) 0.0066(6) 0.0014(6)
C11 0.0198(9) 0.0280(10) 0.0257(9) -0.0017(8) 0.0058(7) -0.0032(8)
C10 0.0184(9) 0.0317(11) 0.0226(10) 0.0046(8) 0.0011(8) -0.0047(8)
C16 0.0200(9) 0.0237(9) 0.0206(9) -0.0026(8) 0.0024(7) -0.0015(8)
C3 0.0217(9) 0.0251(10) 0.0229(9) -0.0009(8) 0.0045(7) 0.0006(8)
C12 0.0176(8) 0.0237(10) 0.0245(9) 0.0002(8) 0.0046(7) -0.0009(7)
C17 0.0214(9) 0.0256(10) 0.0223(9) -0.0032(8) 0.0028(8) 0.0000(8)
C20 0.0202(9) 0.0265(10) 0.0201(9) -0.0051(8) 0.0004(7) 0.0007(8)
C9 0.0158(8) 0.0294(11) 0.0305(10) 0.0058(9) 0.0032(7) -0.0001(8)
C22 0.0178(9) 0.0256(10) 0.0205(9) -0.0047(7) 0.0025(7) -0.0022(7)
C5 0.0211(9) 0.0271(10) 0.0234(9) 0.0008(8) 0.0063(8) 0.0004(8)
C21 0.0180(8) 0.0233(9) 0.0196(8) -0.0042(7) 0.0016(7) 0.0008(7)
C18 0.0271(10) 0.0292(11) 0.0245(10) 0.0007(8) 0.0008(8) 0.0025(8)
C1 0.0325(11) 0.0305(11) 0.0201(10) 0.0019(8) 0.0035(8) -0.0012(9)
C8 0.0165(8) 0.0255(10) 0.0273(10) 0.0034(8) 0.0063(7) -0.0007(8)
C6 0.0244(10) 0.0343(11) 0.0307(11) 0.0008(9) 0.0139(8) 0.0074(9)
C2 0.0299(10) 0.0304(11) 0.0239(10) -0.0027(8) 0.0093(8) -0.0025(9)
C15 0.0185(8) 0.0196(9) 0.0206(9) -0.0034(7) 0.0021(7) -0.0007(7)
C24 0.0219(9) 0.0334(11) 0.0251(10) -0.0050(9) 0.0075(8) -0.0022(8)
C13 0.0158(9) 0.0230(9) 0.0240(10) 0.0016(7) 0.0050(7) -0.0011(7)
C26 0.0177(9) 0.0337(11) 0.0285(10) -0.0060(9) 0.0023(8) 0.0047(8)
C14 0.0178(9) 0.0229(9) 0.0235(10) 0.0010(7) 0.0054(8) 0.0005(7)
C7 0.0200(9) 0.0343(11) 0.0337(11) 0.0062(9) 0.0098(8) 0.0074(8)
C25 0.0190(9) 0.0359(11) 0.0330(11) -0.0092(9) 0.0082(8) -0.0002(8)

loop_
_atom_type_symbol
_atom_type_description
_atom_type_scat_dispersion_real
_atom_type_scat_dispersion_imag
_atom_type_scat_source
C C 0.0181 0.0091 'International Tables Vol C Tables 4.2.6.8 and 6.1.1.4'
H H 0.0000 0.0000 'International Tables Vol C Tables 4.2.6.8 and 6.1.1.4'
Br Br -0.6763 1.2805 'International Tables Vol C Tables 4.2.6.8 and 6.1.1.4'
O O 0.0492 0.0322 'International Tables Vol C Tables 4.2.6.8 and 6.1.1.4'

loop_
_exptl_crystal_face_index_h
_exptl_crystal_face_index_k
_exptl_crystal_face_index_l
_exptl_crystal_face_perp_dist
1 0 -1 0.0607
-1 0 1 0.0607
-1 1 0 0.3114
1 -1 0 0.2924
-1 0 0 0.0167
1 0 0 0.0167

loop_
_geom_angle_atom_site_label_1
_geom_angle_atom_site_label_2
_geom_angle_atom_site_label_3
_geom_angle
_geom_angle_site_symmetry_1
_geom_angle_site_symmetry_3
_geom_angle_publ_flag
C17 O19 C20 118.80(16) . . ?
C5 O4 C3 117.84(16) . . ?
C10 C11 H11 120.2 . . ?
C12 C11 H11 120.2 . . ?
C12 C11 C10 119.54(19) . . ?
C11 C10 Br1 118.98(16) . . ?
C9 C10 Br1 119.62(16) . . ?
C9 C10 C11 121.40(19) . . ?
C3 C16 C17 116.65(18) . . ?
C3 C16 C15 121.93(18) . . ?
C17 C16 C15 121.34(18) . . ?
O4 C3 C16 119.64(18) . . ?
O4 C3 C2 117.61(18) . . ?
C2 C3 C16 122.66(19) . . ?
C11 C12 H12 119.3 . . ?
C11 C12 C13 121.44(18) . . ?
C13 C12 H12 119.3 . . ?
O19 C17 C16 119.45(18) . . ?
O19 C17 C18 118.49(19) . . ?
C18 C17 C16 122.1(2) . . ?
O19 C20 C21 120.92(17) . . ?
C26 C20 O19 115.34(18) . . ?
C26 C20 C21 123.61(19) . . ?
C10 C9 H9 120.2 . . ?
C10 C9 C8 119.70(19) . . ?
C8 C9 H9 120.2 . . ?
O23 C22 C21 122.16(18) . . ?
O23 C22 C24 121.33(19) . . ?
C24 C22 C21 116.46(18) . . ?
O4 C5 C6 112.66(18) . . ?
O4 C5 C14 124.41(18) . . ?
C14 C5 C6 122.93(19) . . ?
C20 C21 C22 116.70(17) . . ?
C15 C21 C20 118.59(18) . . ?
C15 C21 C22 124.45(18) . . ?
C17 C18 H18 120.6 . . ?
C17 C18 C1 118.7(2) . . ?
C1 C18 H18 120.6 . . ?
C18 C1 H1 119.3 . . ?
C2 C1 C18 121.3(2) . . ?
C2 C1 H1 119.3 . . ?
C9 C8 C13 120.07(19) . . ?
C9 C8 C7 120.25(18) . . ?
C7 C8 C13 119.67(19) . . ?
C5 C6 H6 120.5 . . ?
C7 C6 C5 119.09(19) . . ?
C7 C6 H6 120.5 . . ?
C3 C2 C1 118.4(2) . . ?
C3 C2 H2 120.8 . . ?
C1 C2 H2 120.8 . . ?
C16 C15 C14 113.63(17) . . ?
C21 C15 C16 116.29(17) . . ?
C21 C15 C14 130.05(18) . . ?
C22 C24 H24 119.0 . . ?
C25 C24 C22 122.0(2) . . ?
C25 C24 H24 119.0 . . ?
C12 C13 C8 117.51(18) . . ?
C12 C13 C14 123.16(18) . . ?
C8 C13 C14 119.19(18) . . ?
C20 C26 H26 120.7 . . ?
C20 C26 C25 118.70(19) . . ?
C25 C26 H26 120.7 . . ?
C5 C14 C15 116.77(18) . . ?
C5 C14 C13 116.60(18) . . ?
C13 C14 C15 126.52(18) . . ?
C8 C7 H7 119.5 . . ?
C6 C7 C8 121.07(19) . . ?
C6 C7 H7 119.5 . . ?
C24 C25 C26 121.94(19) . . ?
C24 C25 H25 119.0 . . ?
C26 C25 H25 119.0 . . ?

loop_
_geom_bond_atom_site_label_1
_geom_bond_atom_site_label_2
_geom_bond_distance
_geom_bond_site_symmetry_2
_geom_bond_publ_flag
Br1 C10 1.902(2) . ?
O19 C17 1.361(2) . ?
O19 C20 1.381(3) . ?
O4 C3 1.371(2) . ?
O4 C5 1.365(2) . ?
O23 C22 1.240(3) . ?
C11 H11 0.9500 . ?
C11 C10 1.405(3) . ?
C11 C12 1.371(3) . ?
C10 C9 1.362(3) . ?
C16 C3 1.398(3) . ?
C16 C17 1.402(3) . ?
C16 C15 1.445(3) . ?
C3 C2 1.380(3) . ?
C12 H12 0.9500 . ?
C12 C13 1.415(3) . ?
C17 C18 1.382(3) . ?
C20 C21 1.447(3) . ?
C20 C26 1.355(3) . ?
C9 H9 0.9500 . ?
C9 C8 1.410(3) . ?
C22 C21 1.485(3) . ?
C22 C24 1.453(3) . ?
C5 C6 1.416(3) . ?
C5 C14 1.396(3) . ?
C21 C15 1.391(3) . ?
C18 H18 0.9500 . ?
C18 C1 1.390(3) . ?
C1 H1 0.9500 . ?
C1 C2 1.385(3) . ?
C8 C13 1.428(3) . ?
C8 C7 1.420(3) . ?
C6 H6 0.9500 . ?
C6 C7 1.352(3) . ?
C2 H2 0.9500 . ?
C15 C14 1.467(3) . ?
C24 H24 0.9500 . ?
C24 C25 1.351(3) . ?
C13 C14 1.441(3) . ?
C26 H26 0.9500 . ?
C26 C25 1.423(3) . ?
C7 H7 0.9500 . ?
C25 H25 0.9500 . ?

loop_
_geom_torsion_atom_site_label_1
_geom_torsion_atom_site_label_2
_geom_torsion_atom_site_label_3
_geom_torsion_atom_site_label_4
_geom_torsion
_geom_torsion_site_symmetry_1
_geom_torsion_site_symmetry_2
_geom_torsion_site_symmetry_3
_geom_torsion_site_symmetry_4
_geom_torsion_publ_flag
Br1 C10 C9 C8 -178.09(15) . . . . ?
O19 C17 C18 C1 178.25(19) . . . . ?
O19 C20 C21 C22 177.67(17) . . . . ?
O19 C20 C21 C15 3.3(3) . . . . ?
O19 C20 C26 C25 176.57(19) . . . . ?
O4 C3 C2 C1 -177.13(19) . . . . ?
O4 C5 C6 C7 -174.0(2) . . . . ?
O4 C5 C14 C15 -9.8(3) . . . . ?
O4 C5 C14 C13 166.58(19) . . . . ?
O23 C22 C21 C20 -168.72(18) . . . . ?
O23 C22 C21 C15 5.3(3) . . . . ?
O23 C22 C24 C25 171.9(2) . . . . ?
C11 C10 C9 C8 2.3(3) . . . . ?
C11 C12 C13 C8 3.9(3) . . . . ?
C11 C12 C13 C14 179.66(19) . . . . ?
C10 C11 C12 C13 1.3(3) . . . . ?
C10 C9 C8 C13 3.1(3) . . . . ?
C10 C9 C8 C7 -175.9(2) . . . . ?
C16 C3 C2 C1 -0.5(3) . . . . ?
C16 C17 C18 C1 -2.9(3) . . . . ?
C16 C15 C14 C5 23.5(3) . . . . ?
C16 C15 C14 C13 -152.50(19) . . . . ?
C3 O4 C5 C6 168.48(18) . . . . ?
C3 O4 C5 C14 -11.9(3) . . . . ?
C3 C16 C17 O19 -176.72(18) . . . . ?
C3 C16 C17 C18 4.4(3) . . . . ?
C3 C16 C15 C21 160.39(19) . . . . ?
C3 C16 C15 C14 -17.9(3) . . . . ?
C12 C11 C10 Br1 175.84(15) . . . . ?
C12 C11 C10 C9 -4.6(3) . . . . ?
C12 C13 C14 C5 -163.86(19) . . . . ?
C12 C13 C14 C15 12.1(3) . . . . ?
C17 O19 C20 C21 -20.0(3) . . . . ?
C17 O19 C20 C26 163.89(19) . . . . ?
C17 C16 C3 O4 173.85(18) . . . . ?
C17 C16 C3 C2 -2.7(3) . . . . ?
C17 C16 C15 C21 -16.2(3) . . . . ?
C17 C16 C15 C14 165.44(19) . . . . ?
C17 C18 C1 C2 -0.6(3) . . . . ?
C20 O19 C17 C16 18.0(3) . . . . ?
C20 O19 C17 C18 -163.09(19) . . . . ?
C20 C21 C15 C16 14.1(3) . . . . ?
C20 C21 C15 C14 -167.89(19) . . . . ?
C20 C26 C25 C24 3.3(3) . . . . ?
C9 C8 C13 C12 -6.1(3) . . . . ?
C9 C8 C13 C14 177.97(18) . . . . ?
C9 C8 C7 C6 174.2(2) . . . . ?
C22 C21 C15 C16 -159.81(18) . . . . ?
C22 C21 C15 C14 18.2(3) . . . . ?
C22 C24 C25 C26 -0.6(3) . . . . ?
C5 O4 C3 C16 18.3(3) . . . . ?
C5 O4 C3 C2 -165.01(19) . . . . ?
C5 C6 C7 C8 3.4(3) . . . . ?
C21 C20 C26 C25 0.6(3) . . . . ?
C21 C22 C24 C25 -5.4(3) . . . . ?
C21 C15 C14 C5 -154.5(2) . . . . ?
C21 C15 C14 C13 29.5(3) . . . . ?
C18 C1 C2 C3 2.2(3) . . . . ?
C8 C13 C14 C5 11.8(3) . . . . ?
C8 C13 C14 C15 -172.18(19) . . . . ?
C6 C5 C14 C15 169.7(2) . . . . ?
C6 C5 C14 C13 -13.9(3) . . . . ?
C15 C16 C3 O4 -2.9(3) . . . . ?
C15 C16 C3 C2 -179.48(19) . . . . ?
C15 C16 C17 O19 0.1(3) . . . . ?
C15 C16 C17 C18 -178.77(19) . . . . ?
C24 C22 C21 C20 8.6(3) . . . . ?
C24 C22 C21 C15 -177.34(18) . . . . ?
C13 C8 C7 C6 -4.9(3) . . . . ?
C26 C20 C21 C22 -6.6(3) . . . . ?
C26 C20 C21 C15 179.0(2) . . . . ?
C14 C5 C6 C7 6.4(3) . . . . ?
C7 C8 C13 C12 172.94(19) . . . . ?
C7 C8 C13 C14 -3.0(3) . . . . ?

loop_
_exptl_oxdiff_crystal_face_indexfrac_h
_exptl_oxdiff_crystal_face_indexfrac_k
_exptl_oxdiff_crystal_face_indexfrac_l
_exptl_oxdiff_crystal_face_x
_exptl_oxdiff_crystal_face_y
_exptl_oxdiff_crystal_face_z
0.9999 -0.0001 -0.9977 0.0026 0.0974 0.0098
-0.9999 0.0001 0.9977 -0.0026 -0.0974 -0.0098
-0.9961 0.9986 -0.0048 0.0049 -0.0077 -0.3710
0.9961 -0.9986 0.0048 -0.0049 0.0077 0.3710
-0.9989 -0.0000 -0.0019 0.0631 -0.0454 -0.0151
0.9989 0.0000 0.0019 -0.0631 0.0454 0.0151
